data_7121800
loop_
_publ_author_name
'Ovchinnikov, Alexander'
'Makongo, Julien P. A.'
'Bobev, Svilen'

_publ_section_title
;
 Yet again, new compounds found in systems with known binary phase
 diagrams. Synthesis, crystal and electronic structure of
 Nd<sub>3</sub>Bi<sub>7</sub> and Sm<sub>3</sub>Bi<sub>7</sub>.
;
_journal_issue 51
_journal_name_full 'Chemical communications (Cambridge, England)'
_journal_page_first 7089
_journal_page_last 7092
_journal_paper_doi 10.1039/c8cc02563k
_journal_volume 54
_journal_year 2018
_chemical_formula_sum 'Bi7 Sm3'
_chemical_formula_weight 1913.91
_space_group_crystal_system orthorhombic
_space_group_IT_number 71
_space_group_name_Hall '-I 2 2'
_space_group_name_H-M_alt 'I m m m'
_symmetry_space_group_name_Hall '-I 2 2'
_symmetry_space_group_name_H-M 'I m m m'
_audit_creation_method SHELXL-2014/7
_audit_update_record
;
2018-03-27 deposited with the CCDC.
2018-06-04 downloaded from the CCDC.
;
_cell_angle_alpha 90
_cell_angle_beta 90
_cell_angle_gamma 90
_cell_formula_units_Z 4
_cell_length_a 4.2762(8)
_cell_length_b 15.050(3)
_cell_length_c 19.034(4)
_cell_measurement_reflns_used 367
_cell_measurement_temperature 200(2)
_cell_measurement_theta_max 28.03
_cell_measurement_theta_min 3.45
_cell_volume 1225.0(4)
_computing_cell_refinement 'Bruker SAINT'
_computing_data_collection 'Bruker APEX2'
_computing_data_reduction 'Bruker SAINT'
_computing_structure_refinement 'SHELXL-2014/7 (Sheldrick, 2014)'
_computing_structure_solution 'Bruker SHELXTL'
_diffrn_ambient_temperature 200(2)
_diffrn_measured_fraction_theta_full 0.997
_diffrn_measured_fraction_theta_max 0.996
_diffrn_measurement_device_type 'CCD area detector'
_diffrn_measurement_method 'phi and omega scans'
_diffrn_radiation_type MoK\a
_diffrn_radiation_wavelength 0.71073
_diffrn_reflns_av_R_equivalents 0.0517
_diffrn_reflns_av_unetI/netI 0.0727
_diffrn_reflns_Laue_measured_fraction_full 0.997
_diffrn_reflns_Laue_measured_fraction_max 0.996
_diffrn_reflns_limit_h_max 5
_diffrn_reflns_limit_h_min -5
_diffrn_reflns_limit_k_max 15
_diffrn_reflns_limit_k_min -20
_diffrn_reflns_limit_l_max 19
_diffrn_reflns_limit_l_min -25
_diffrn_reflns_number 2557
_diffrn_reflns_point_group_measured_fraction_full 0.997
_diffrn_reflns_point_group_measured_fraction_max 0.996
_diffrn_reflns_theta_full 25.242
_diffrn_reflns_theta_max 28.420
_diffrn_reflns_theta_min 1.725
_diffrn_source 'sealed tube'
_exptl_absorpt_coefficient_mu 114.224
_exptl_absorpt_correction_T_max 0.048
_exptl_absorpt_correction_T_min 0.011
_exptl_absorpt_correction_type multi-scan
_exptl_crystal_colour black
_exptl_crystal_density_diffrn 10.378
_exptl_crystal_description block
_exptl_crystal_F_000 3068
_exptl_crystal_size_max 0.080
_exptl_crystal_size_mid 0.060
_exptl_crystal_size_min 0.040
_refine_diff_density_max 3.039
_refine_diff_density_min -4.512
_refine_diff_density_rms 0.864
_refine_ls_extinction_coef 0.000090(15)
_refine_ls_extinction_expression Fc^*^=kFc[1+0.001xFc^2^\l^3^/sin(2\q)]^-1/4^
_refine_ls_extinction_method 'SHELXL-2014/7 (Sheldrick 2014'
_refine_ls_goodness_of_fit_ref 1.001
_refine_ls_hydrogen_treatment undef
_refine_ls_matrix_type full
_refine_ls_number_parameters 38
_refine_ls_number_reflns 931
_refine_ls_number_restraints 0
_refine_ls_restrained_S_all 1.001
_refine_ls_R_factor_all 0.0580
_refine_ls_R_factor_gt 0.0426
_refine_ls_shift/su_max 0.000
_refine_ls_shift/su_mean 0.000
_refine_ls_structure_factor_coef Fsqd
_refine_ls_weighting_details 'w=1/[\s^2^(Fo^2^)+(0.0221P)^2^] where P=(Fo^2^+2Fc^2^)/3'
_refine_ls_weighting_scheme calc
_refine_ls_wR_factor_gt 0.0857
_refine_ls_wR_factor_ref 0.0924
_reflns_Friedel_coverage 0.000
_reflns_number_gt 701
_reflns_number_total 931
_reflns_threshold_expression 'I > 2\s(I)'
_cod_data_source_file c8cc02563k2.cif
_cod_data_source_block shelx_CCDC1
_cod_depositor_comments
;
The following automatic conversions were performed:

'_exptl_absorpt_correction_type' value 'Multi-scan' changed to
'multi-scan' according to
/home/data/users/saulius/crontab/automatic-downloads/rss-feeds/RSC/lib/dictionaries/cif_core.dic
dictionary named 'cif_core.dic' version 2.4.2 from 2011-04-26.

Automatic conversion script
Id: cif_fix_values 4973 2017-02-22 13:04:09Z antanas 

 Adding full bibliography for 7121799--7121800.cif.
;
_cod_database_code 7121800
_shelx_shelxl_version_number 2014/7
_shelx_space_group_comment
;
The symmetry employed for this shelxl refinement is uniquely defined
by the following loop, which should always be used as a source of
symmetry information in preference to the above space-group names.
They are only intended as comments.
;
_shelx_estimated_absorpt_t_min 0.039
_shelx_estimated_absorpt_t_max 0.092

loop_
_space_group_symop_operation_xyz
'x, y, z'
'-x, -y, z'
'x, -y, -z'
'-x, y, -z'
'x+1/2, y+1/2, z+1/2'
'-x+1/2, -y+1/2, z+1/2'
'x+1/2, -y+1/2, -z+1/2'
'-x+1/2, y+1/2, -z+1/2'
'-x, -y, -z'
'x, y, -z'
'-x, y, z'
'x, -y, z'
'-x+1/2, -y+1/2, -z+1/2'
'x+1/2, y+1/2, -z+1/2'
'-x+1/2, y+1/2, z+1/2'
'x+1/2, -y+1/2, z+1/2'

loop_
_atom_site_label
_atom_site_type_symbol
_atom_site_fract_x
_atom_site_fract_y
_atom_site_fract_z
_atom_site_U_iso_or_equiv
_atom_site_adp_type
_atom_site_occupancy
_atom_site_site_symmetry_order
_atom_site_calc_flag
_atom_site_refinement_flags_posn
_atom_site_refinement_flags_adp
_atom_site_refinement_flags_occupancy
Sm1 Sm 0.0000 0.13886(8) 0.36812(8) 0.0156(3) Uani 1 2 d S T P
Sm2 Sm 0.0000 0.0000 0.17310(10) 0.0145(4) Uani 1 4 d S T P
Bi1 Bi 0.0000 0.21180(6) 0.19686(5) 0.0154(3) Uani 1 2 d S T P
Bi2 Bi 0.0000 0.36056(6) 0.41167(6) 0.0179(3) Uani 1 2 d S T P
Bi3 Bi 0.5000 0.0000 0.30095(7) 0.0152(3) Uani 1 4 d S T P
Bi4 Bi 0.0000 0.33396(9) 0.0000 0.0170(3) Uani 1 4 d S T P
Bi5 Bi 0.5000 0.5000 0.0000 0.0168(4) Uani 1 8 d S T P
Bi6 Bi 0.0000 0.0000 0.0000 0.0195(4) Uani 1 8 d S T P

loop_
_atom_site_aniso_label
_atom_site_aniso_U_11
_atom_site_aniso_U_22
_atom_site_aniso_U_33
_atom_site_aniso_U_23
_atom_site_aniso_U_13
_atom_site_aniso_U_12
Sm1 0.0169(6) 0.0121(6) 0.0179(7) 0.0008(5) 0.000 0.000
Sm2 0.0173(9) 0.0119(8) 0.0145(10) 0.000 0.000 0.000
Bi1 0.0174(5) 0.0124(5) 0.0166(5) 0.0004(3) 0.000 0.000
Bi2 0.0192(5) 0.0152(5) 0.0193(6) -0.0001(4) 0.000 0.000
Bi3 0.0155(6) 0.0138(6) 0.0162(7) 0.000 0.000 0.000
Bi4 0.0157(7) 0.0189(7) 0.0163(8) 0.000 0.000 0.000
Bi5 0.0227(10) 0.0141(9) 0.0138(10) 0.000 0.000 0.000
Bi6 0.0207(10) 0.0234(10) 0.0144(11) 0.000 0.000 0.000

loop_
_atom_type_symbol
_atom_type_description
_atom_type_scat_dispersion_real
_atom_type_scat_dispersion_imag
_atom_type_scat_source
Bi Bi -4.1077 10.2566 'International Tables Vol C Tables 4.2.6.8 and 6.1.1.4'
Sm Sm -0.1638 3.4418 'International Tables Vol C Tables 4.2.6.8 and 6.1.1.4'

loop_
_geom_angle_atom_site_label_1
_geom_angle_atom_site_label_2
_geom_angle_atom_site_label_3
_geom_angle
_geom_angle_site_symmetry_1
_geom_angle_site_symmetry_3
Bi3 Sm1 Bi3 82.22(4) . 1_455
Bi3 Sm1 Bi5 83.74(4) . 5_445
Bi3 Sm1 Bi5 83.74(4) 1_455 5_445
Bi3 Sm1 Bi4 87.31(3) . 13
Bi3 Sm1 Bi4 143.07(5) 1_455 13
Bi5 Sm1 Bi4 59.88(3) 5_445 13
Bi3 Sm1 Bi4 143.07(5) . 13_455
Bi3 Sm1 Bi4 87.31(3) 1_455 13_455
Bi5 Sm1 Bi4 59.88(3) 5_445 13_455
Bi4 Sm1 Bi4 80.11(4) 13 13_455
Bi3 Sm1 Bi1 82.29(3) . 13
Bi3 Sm1 Bi1 135.06(5) 1_455 13
Bi5 Sm1 Bi1 135.66(3) 5_445 13
Bi4 Sm1 Bi1 77.58(3) 13 13
Bi4 Sm1 Bi1 127.51(5) 13_455 13
Bi3 Sm1 Bi1 135.06(5) . 13_455
Bi3 Sm1 Bi1 82.29(3) 1_455 13_455
Bi5 Sm1 Bi1 135.66(3) 5_445 13_455
Bi4 Sm1 Bi1 127.51(5) 13 13_455
Bi4 Sm1 Bi1 77.58(3) 13_455 13_455
Bi1 Sm1 Bi1 79.62(4) 13 13_455
Bi3 Sm1 Bi2 135.93(2) . .
Bi3 Sm1 Bi2 135.93(2) 1_455 .
Bi5 Sm1 Bi2 115.83(5) 5_445 .
Bi4 Sm1 Bi2 72.44(4) 13 .
Bi4 Sm1 Bi2 72.44(4) 13_455 .
Bi1 Sm1 Bi2 55.68(3) 13 .
Bi1 Sm1 Bi2 55.68(3) 13_455 .
Bi3 Sm1 Bi1 80.35(4) . .
Bi3 Sm1 Bi1 80.35(4) 1_455 .
Bi5 Sm1 Bi1 158.83(5) 5_445 .
Bi4 Sm1 Bi1 132.58(3) 13 .
Bi4 Sm1 Bi1 132.58(3) 13_455 .
Bi1 Sm1 Bi1 55.54(3) 13 .
Bi1 Sm1 Bi1 55.54(3) 13_455 .
Bi2 Sm1 Bi1 85.34(4) . .
Bi1 Sm2 Bi1 163.86(8) 2 .
Bi1 Sm2 Bi3 83.95(3) 2 1_455
Bi1 Sm2 Bi3 83.94(3) . 1_455
Bi1 Sm2 Bi3 83.95(3) 2 .
Bi1 Sm2 Bi3 83.94(3) . .
Bi3 Sm2 Bi3 82.61(6) 1_455 .
Bi1 Sm2 Bi6 98.07(4) 2 .
Bi1 Sm2 Bi6 98.07(4) . .
Bi3 Sm2 Bi6 138.69(3) 1_455 .
Bi3 Sm2 Bi6 138.70(3) . .
Bi1 Sm2 Bi2 57.04(2) 2 14_445
Bi1 Sm2 Bi2 132.63(3) . 14_445
Bi3 Sm2 Bi2 86.64(2) 1_455 14_445
Bi3 Sm2 Bi2 140.44(3) . 14_445
Bi6 Sm2 Bi2 61.69(3) . 14_445
Bi1 Sm2 Bi2 132.63(3) 2 13
Bi1 Sm2 Bi2 57.04(2) . 13
Bi3 Sm2 Bi2 140.44(3) 1_455 13
Bi3 Sm2 Bi2 86.64(2) . 13
Bi6 Sm2 Bi2 61.69(3) . 13
Bi2 Sm2 Bi2 123.39(7) 14_445 13
Bi1 Sm2 Bi2 132.63(3) 2 13_455
Bi1 Sm2 Bi2 57.04(2) . 13_455
Bi3 Sm2 Bi2 86.64(2) 1_455 13_455
Bi3 Sm2 Bi2 140.44(3) . 13_455
Bi6 Sm2 Bi2 61.69(3) . 13_455
Bi2 Sm2 Bi2 76.16(4) 14_445 13_455
Bi2 Sm2 Bi2 77.85(4) 13 13_455
Bi1 Sm2 Bi2 57.04(2) 2 14_545
Bi1 Sm2 Bi2 132.63(3) . 14_545
Bi3 Sm2 Bi2 140.44(3) 1_455 14_545
Bi3 Sm2 Bi2 86.64(2) . 14_545
Bi6 Sm2 Bi2 61.69(3) . 14_545
Bi2 Sm2 Bi2 77.85(4) 14_445 14_545
Bi2 Sm2 Bi2 76.16(4) 13 14_545
Bi2 Sm2 Bi2 123.39(7) 13_455 14_545
Bi1 Bi1 Bi1 85.15(5) 13 13_455
Bi1 Bi1 Bi2 178.66(6) 13 13_455
Bi1 Bi1 Bi2 94.93(2) 13_455 13_455
Bi1 Bi1 Bi2 94.93(2) 13 13
Bi1 Bi1 Bi2 178.66(6) 13_455 13
Bi2 Bi1 Bi2 84.96(4) 13_455 13
Bi1 Bi1 Sm2 116.75(4) 13 .
Bi1 Bi1 Sm2 116.75(4) 13_455 .
Bi2 Bi1 Sm2 64.40(3) 13_455 .
Bi2 Bi1 Sm2 64.40(3) 13 .
Bi1 Bi1 Sm1 63.84(3) 13 13
Bi1 Bi1 Sm1 115.18(5) 13_455 13
Bi2 Bi1 Sm1 114.97(4) 13_455 13
Bi2 Bi1 Sm1 63.74(3) 13 13
Sm2 Bi1 Sm1 127.90(4) . 13
Bi1 Bi1 Sm1 115.18(5) 13 13_455
Bi1 Bi1 Sm1 63.84(3) 13_455 13_455
Bi2 Bi1 Sm1 63.74(3) 13_455 13_455
Bi2 Bi1 Sm1 114.97(4) 13 13_455
Sm2 Bi1 Sm1 127.90(4) . 13_455
Sm1 Bi1 Sm1 79.62(4) 13 13_455
Bi1 Bi1 Sm1 60.62(4) 13 .
Bi1 Bi1 Sm1 60.62(4) 13_455 .
Bi2 Bi1 Sm1 120.57(3) 13_455 .
Bi2 Bi1 Sm1 120.57(3) 13 .
Sm2 Bi1 Sm1 79.46(5) . .
Sm1 Bi1 Sm1 124.46(3) 13 .
Sm1 Bi1 Sm1 124.46(3) 13_455 .
Bi1 Bi2 Bi1 84.96(4) 13_455 13
Bi1 Bi2 Bi2 130.72(2) 13_455 10_556
Bi1 Bi2 Bi2 130.72(2) 13 10_556
Bi1 Bi2 Sm2 109.09(5) 13_455 13
Bi1 Bi2 Sm2 58.56(3) 13 13
Bi2 Bi2 Sm2 118.31(3) 10_556 13
Bi1 Bi2 Sm2 58.56(3) 13_455 13_455
Bi1 Bi2 Sm2 109.09(5) 13 13_455
Bi2 Bi2 Sm2 118.31(3) 10_556 13_455
Sm2 Bi2 Sm2 77.86(4) 13 13_455
Bi1 Bi2 Bi6 161.75(4) 13_455 5
Bi1 Bi2 Bi6 96.264(19) 13 5
Bi2 Bi2 Bi6 60.699(18) 10_556 5
Sm2 Bi2 Bi6 57.61(3) 13 5
Sm2 Bi2 Bi6 104.26(3) 13_455 5
Bi1 Bi2 Bi6 96.264(19) 13_455 5_455
Bi1 Bi2 Bi6 161.75(4) 13 5_455
Bi2 Bi2 Bi6 60.699(18) 10_556 5_455
Sm2 Bi2 Bi6 104.26(3) 13 5_455
Sm2 Bi2 Bi6 57.61(3) 13_455 5_455
Bi6 Bi2 Bi6 76.98(2) 5 5_455
Bi1 Bi2 Sm1 60.59(3) 13_455 .
Bi1 Bi2 Sm1 60.59(3) 13 .
Bi2 Bi2 Sm1 103.95(3) 10_556 .
Sm2 Bi2 Sm1 118.96(3) 13 .
Sm2 Bi2 Sm1 118.96(3) 13_455 .
Bi6 Bi2 Sm1 135.30(2) 5 .
Bi6 Bi2 Sm1 135.30(2) 5_455 .
Sm2 Bi3 Sm2 82.61(6) . 1_655
Sm2 Bi3 Sm1 82.03(3) . .
Sm2 Bi3 Sm1 136.84(3) 1_655 .
Sm2 Bi3 Sm1 136.84(3) . 1_655
Sm2 Bi3 Sm1 82.03(3) 1_655 1_655
Sm1 Bi3 Sm1 82.22(4) . 1_655
Sm2 Bi3 Sm1 82.03(3) . 2
Sm2 Bi3 Sm1 136.84(3) 1_655 2
Sm1 Bi3 Sm1 79.98(4) . 2
Sm1 Bi3 Sm1 133.69(7) 1_655 2
Sm2 Bi3 Sm1 136.84(3) . 2_655
Sm2 Bi3 Sm1 82.03(3) 1_655 2_655
Sm1 Bi3 Sm1 133.69(7) . 2_655
Sm1 Bi3 Sm1 79.98(4) 1_655 2_655
Sm1 Bi3 Sm1 82.22(4) 2 2_655
Bi5 Bi4 Bi5 81.10(4) . 1_455
Bi5 Bi4 Sm1 59.21(2) . 13
Bi5 Bi4 Sm1 108.95(4) 1_455 13
Bi5 Bi4 Sm1 108.95(4) . 6_454
Bi5 Bi4 Sm1 59.21(2) 1_455 6_454
Sm1 Bi4 Sm1 165.86(6) 13 6_454
Bi5 Bi4 Sm1 108.95(4) . 13_455
Bi5 Bi4 Sm1 59.21(2) 1_455 13_455
Sm1 Bi4 Sm1 80.11(4) 13 13_455
Sm1 Bi4 Sm1 98.13(4) 6_454 13_455
Bi5 Bi4 Sm1 59.21(2) . 6_554
Bi5 Bi4 Sm1 108.95(4) 1_455 6_554
Sm1 Bi4 Sm1 98.13(4) 13 6_554
Sm1 Bi4 Sm1 80.11(4) 6_454 6_554
Sm1 Bi4 Sm1 165.86(6) 13_455 6_554
Sm1 Bi5 Sm1 180.00(3) 14 6_554
Sm1 Bi5 Sm1 100.44(5) 14 5_554
Sm1 Bi5 Sm1 79.56(5) 6_554 5_554
Sm1 Bi5 Sm1 79.56(5) 14 13
Sm1 Bi5 Sm1 100.44(5) 6_554 13
Sm1 Bi5 Sm1 180.00(5) 5_554 13
Sm1 Bi5 Bi4 119.09(2) 14 .
Sm1 Bi5 Bi4 60.91(2) 6_554 .
Sm1 Bi5 Bi4 119.09(2) 5_554 .
Sm1 Bi5 Bi4 60.91(2) 13 .
Sm1 Bi5 Bi4 60.91(2) 14 9_665
Sm1 Bi5 Bi4 119.09(2) 6_554 9_665
Sm1 Bi5 Bi4 60.91(2) 5_554 9_665
Sm1 Bi5 Bi4 119.09(2) 13 9_665
Bi4 Bi5 Bi4 180.0 . 9_665
Sm1 Bi5 Bi4 119.09(2) 14 1_655
Sm1 Bi5 Bi4 60.91(2) 6_554 1_655
Sm1 Bi5 Bi4 119.09(2) 5_554 1_655
Sm1 Bi5 Bi4 60.91(2) 13 1_655
Bi4 Bi5 Bi4 81.10(4) . 1_655
Bi4 Bi5 Bi4 98.90(4) 9_665 1_655
Sm1 Bi5 Bi4 60.91(2) 14 9_565
Sm1 Bi5 Bi4 119.09(2) 6_554 9_565
Sm1 Bi5 Bi4 60.91(2) 5_554 9_565
Sm1 Bi5 Bi4 119.09(2) 13 9_565
Bi4 Bi5 Bi4 98.90(4) . 9_565
Bi4 Bi5 Bi4 81.10(4) 9_665 9_565
Bi4 Bi5 Bi4 180.0 1_655 9_565
Sm2 Bi6 Sm2 180.0 9 .
Sm2 Bi6 Bi2 119.302(18) 9 13
Sm2 Bi6 Bi2 60.698(18) . 13
Sm2 Bi6 Bi2 60.698(18) 9 5_444
Sm2 Bi6 Bi2 119.302(18) . 5_444
Bi2 Bi6 Bi2 180.00(4) 13 5_444
Sm2 Bi6 Bi2 119.301(18) 9 14_445
Sm2 Bi6 Bi2 60.699(18) . 14_445
Bi2 Bi6 Bi2 121.40(4) 13 14_445
Bi2 Bi6 Bi2 58.60(4) 5_444 14_445
Sm2 Bi6 Bi2 60.699(18) 9 6_554
Sm2 Bi6 Bi2 119.301(18) . 6_554
Bi2 Bi6 Bi2 58.60(4) 13 6_554
Bi2 Bi6 Bi2 121.40(4) 5_444 6_554
Bi2 Bi6 Bi2 180.00(4) 14_445 6_554
Sm2 Bi6 Bi2 119.302(18) 9 14_545
Sm2 Bi6 Bi2 60.698(18) . 14_545
Bi2 Bi6 Bi2 75.30(3) 13 14_545
Bi2 Bi6 Bi2 104.70(3) 5_444 14_545
Bi2 Bi6 Bi2 76.98(3) 14_445 14_545
Bi2 Bi6 Bi2 103.02(3) 6_554 14_545
Sm2 Bi6 Bi2 60.698(18) 9 6_454
Sm2 Bi6 Bi2 119.302(18) . 6_454
Bi2 Bi6 Bi2 104.70(3) 13 6_454
Bi2 Bi6 Bi2 75.30(3) 5_444 6_454
Bi2 Bi6 Bi2 103.02(3) 14_445 6_454
Bi2 Bi6 Bi2 76.98(3) 6_554 6_454
Bi2 Bi6 Bi2 180.00(4) 14_545 6_454
Sm2 Bi6 Bi2 60.698(18) 9 5_544
Sm2 Bi6 Bi2 119.302(18) . 5_544
Bi2 Bi6 Bi2 103.02(3) 13 5_544
Bi2 Bi6 Bi2 76.98(3) 5_444 5_544
Bi2 Bi6 Bi2 104.70(3) 14_445 5_544
Bi2 Bi6 Bi2 75.30(3) 6_554 5_544
Bi2 Bi6 Bi2 58.60(4) 14_545 5_544
Bi2 Bi6 Bi2 121.40(4) 6_454 5_544
Sm2 Bi6 Bi2 119.302(18) 9 13_455
Sm2 Bi6 Bi2 60.698(18) . 13_455
Bi2 Bi6 Bi2 76.98(3) 13 13_455
Bi2 Bi6 Bi2 103.02(3) 5_444 13_455
Bi2 Bi6 Bi2 75.30(3) 14_445 13_455
Bi2 Bi6 Bi2 104.70(3) 6_554 13_455
Bi2 Bi6 Bi2 121.40(4) 14_545 13_455
Bi2 Bi6 Bi2 58.60(4) 6_454 13_455
Bi2 Bi6 Bi2 180.00(4) 5_544 13_455

loop_
_geom_bond_atom_site_label_1
_geom_bond_atom_site_label_2
_geom_bond_distance
_geom_bond_site_symmetry_2
Sm1 Bi3 3.2518(12) .
Sm1 Bi3 3.2518(12) 1_455
Sm1 Bi5 3.2662(14) 5_445
Sm1 Bi4 3.3226(12) 13
Sm1 Bi4 3.3226(12) 13_455
Sm1 Bi1 3.3396(13) 13
Sm1 Bi1 3.3396(13) 13_455
Sm1 Bi2 3.4379(17) .
Sm1 Bi1 3.4398(18) .
Sm2 Bi1 3.2195(12) 2
Sm2 Bi1 3.2195(12) .
Sm2 Bi3 3.2392(18) 1_455
Sm2 Bi3 3.2392(18) .
Sm2 Bi6 3.295(2) .
Sm2 Bi2 3.4028(13) 14_445
Sm2 Bi2 3.4028(13) 13
Sm2 Bi2 3.4028(13) 13_455
Sm2 Bi2 3.4028(13) 14_545
Bi1 Bi1 3.1601(15) 13
Bi1 Bi1 3.1601(15) 13_455
Bi1 Bi2 3.1661(11) 13_455
Bi1 Bi2 3.1661(11) 13
Bi1 Sm1 3.3395(13) 13
Bi1 Sm1 3.3395(13) 13_455
Bi2 Bi1 3.1661(11) 13_455
Bi2 Bi1 3.1661(11) 13
Bi2 Bi2 3.363(2) 10_556
Bi2 Sm2 3.4028(13) 13
Bi2 Sm2 3.4028(13) 13_455
Bi2 Bi6 3.4354(9) 5
Bi2 Bi6 3.4354(9) 5_455
Bi3 Sm2 3.2392(18) 1_655
Bi3 Sm1 3.2518(12) 1_655
Bi3 Sm1 3.2518(12) 2
Bi3 Sm1 3.2518(12) 2_655
Bi4 Bi5 3.2888(12) .
Bi4 Bi5 3.2888(12) 1_455
Bi4 Sm1 3.3226(12) 13
Bi4 Sm1 3.3226(12) 6_454
Bi4 Sm1 3.3226(12) 13_455
Bi4 Sm1 3.3226(12) 6_554
Bi5 Sm1 3.2662(14) 14
Bi5 Sm1 3.2662(14) 6_554
Bi5 Sm1 3.2662(14) 5_554
Bi5 Sm1 3.2662(14) 13
Bi5 Bi4 3.2888(12) 9_665
Bi5 Bi4 3.2888(12) 1_655
Bi5 Bi4 3.2888(12) 9_565
Bi6 Sm2 3.295(2) 9
Bi6 Bi2 3.4355(9) 13
Bi6 Bi2 3.4355(9) 5_444
Bi6 Bi2 3.4355(9) 14_445
Bi6 Bi2 3.4355(9) 6_554
Bi6 Bi2 3.4355(9) 14_545
Bi6 Bi2 3.4355(9) 6_454
Bi6 Bi2 3.4355(9) 5_544
Bi6 Bi2 3.4355(9) 13_455
